data_4327434
loop_
_publ_author_name
'Takashi Kubo'
'Misako Ohsahi'
'Katsuaki Miyazaki'
'Akio Ichimura'
'Kazuhiro Nakasuji'

_publ_contact_author_address
;
Department of Chemistry, Graduate School of Science, Osaka University 
Machikaneyama 1-1, Toyonaka, Osaka, 560-0043, Japan
;
_publ_contact_author_email kubo@chem.sci.osaka-u.ac.jp
_publ_contact_author_fax '+81 6 6850 5395'
_publ_contact_author_name 'Takashi Kubo'
_publ_contact_author_phone '+81 6 6850 5394'
_publ_section_title
;
 Synthesis, Structure, and Cooperative Proton-Electron Transfer Reaction
 of Bis(5,6-diethylpyrazinedithiolato)metal Complexes (M = Ni, Pd, Pt)
;
_journal_name_full 'Inorganic Chemistry'
_journal_page_first 7301
_journal_page_last 7307
_journal_paper_doi 10.1021/ic049621+
_journal_volume 43
_journal_year 2004
_chemical_formula_sum 'C24 H40 N6 O2 Pt S4'
_chemical_formula_weight 767.95
_chemical_name_common Pt(Hdepdt)2-DMAC
_chemical_name_systematic
; 
 ? 
;
_space_group_IT_number 15
_symmetry_cell_setting monoclinic
_symmetry_Int_Tables_number 15
_symmetry_space_group_name_Hall '-C 2yc'
_symmetry_space_group_name_H-M 'C 1 2/c 1'
_atom_sites_solution_hydrogens geom
_atom_sites_solution_primary direct
_atom_sites_solution_secondary difmap
_audit_creation_method SHELXL-97
_cell_angle_alpha 90.00
_cell_angle_beta 97.07(3)
_cell_angle_gamma 90.00
_cell_formula_units_Z 4
_cell_length_a 15.905(15)
_cell_length_b 12.227(9)
_cell_length_c 15.752(14)
_cell_measurement_reflns_used 12581
_cell_measurement_temperature 296(2)
_cell_measurement_theta_max 27.5
_cell_measurement_theta_min 2.1
_cell_volume 3040(5)
_computing_cell_refinement PROCESS-AUTO
_computing_data_collection PROCESS-AUTO
_computing_data_reduction 'teXsan Ver. 1.11'
_computing_publication_material 'teXsan Ver. 1.11'
_computing_structure_refinement SHELXL97
_computing_structure_solution SIR92
_diffrn_ambient_temperature 296(2)
_diffrn_detector_area_resol_mean 10.00
_diffrn_measured_fraction_theta_full 0.999
_diffrn_measured_fraction_theta_max 0.999
_diffrn_measurement_device_type 'Rigaku RAXIS-RAPID Imaging Plate'
_diffrn_measurement_method \w
_diffrn_radiation_monochromator graphite
_diffrn_radiation_source 'fine-focus sealed tube'
_diffrn_radiation_type MoK\a
_diffrn_radiation_wavelength 0.71069
_diffrn_reflns_av_R_equivalents 0.0000
_diffrn_reflns_av_sigmaI/netI 0.0843
_diffrn_reflns_limit_h_max 20
_diffrn_reflns_limit_h_min 0
_diffrn_reflns_limit_k_max 15
_diffrn_reflns_limit_k_min 0
_diffrn_reflns_limit_l_max 20
_diffrn_reflns_limit_l_min -20
_diffrn_reflns_number 3475
_diffrn_reflns_theta_full 27.48
_diffrn_reflns_theta_max 27.48
_diffrn_reflns_theta_min 2.56
_exptl_absorpt_coefficient_mu 4.923
_exptl_absorpt_correction_T_max 0.612
_exptl_absorpt_correction_T_min 0.392
_exptl_absorpt_correction_type multi-scan
_exptl_absorpt_process_details '(Higashi, 1995)'
_exptl_crystal_colour violet
_exptl_crystal_density_diffrn 1.678
_exptl_crystal_description block
_exptl_crystal_F_000 1536
_exptl_crystal_size_max 0.200
_exptl_crystal_size_mid 0.100
_exptl_crystal_size_min 0.100
_refine_diff_density_max 1.946
_refine_diff_density_min -1.944
_refine_diff_density_rms 0.132
_refine_ls_extinction_method none
_refine_ls_goodness_of_fit_ref 0.850
_refine_ls_hydrogen_treatment mixed
_refine_ls_matrix_type full
_refine_ls_number_parameters 168
_refine_ls_number_reflns 3475
_refine_ls_number_restraints 0
_refine_ls_restrained_S_all 0.850
_refine_ls_R_factor_all 0.0486
_refine_ls_R_factor_gt 0.0374
_refine_ls_shift/su_max 0.001
_refine_ls_shift/su_mean 0.000
_refine_ls_structure_factor_coef Fsqd
_refine_ls_weighting_details 'calc w=1/[\s^2^(Fo^2^)+(0.0130P)^2^+0.0000P] where P=(Fo^2^+2Fc^2^)/3'
_refine_ls_weighting_scheme calc
_refine_ls_wR_factor_gt 0.0669
_refine_ls_wR_factor_ref 0.0704
_reflns_number_gt 2485
_reflns_number_total 3475
_reflns_threshold_expression >2sigma(I)
_cod_data_source_file ic0496212Bsi20040322_012110_4.cif
_cod_data_source_block PtDMAC
_cod_database_code 4327434

loop_
_symmetry_equiv_pos_as_xyz
'x, y, z'
'-x, y, -z+1/2'
'x+1/2, y+1/2, z'
'-x+1/2, y+1/2, -z+1/2'
'-x, -y, -z'
'x, -y, z-1/2'
'-x+1/2, -y+1/2, -z'
'x+1/2, -y+1/2, z-1/2'

loop_
_atom_site_label
_atom_site_type_symbol
_atom_site_fract_x
_atom_site_fract_y
_atom_site_fract_z
_atom_site_U_iso_or_equiv
_atom_site_adp_type
_atom_site_occupancy
_atom_site_symmetry_multiplicity
_atom_site_calc_flag
_atom_site_refinement_flags
Pt1 Pt 1.0000 0.23850(2) -0.2500 0.03116(10) Uani 1 2 d S
S1 S 0.95023(10) 0.10617(10) -0.34768(8) 0.0388(4) Uani 1 1 d .
S2 S 0.95120(10) 0.37073(10) -0.34613(8) 0.0368(4) Uani 1 1 d .
O1 O 0.8478(3) -0.0919(3) -0.5162(3) 0.0737(15) Uani 1 1 d .
N1 N 0.8639(3) 0.1315(3) -0.5014(3) 0.0326(11) Uani 1 1 d .
N2 N 0.8686(3) 0.3526(3) -0.5009(2) 0.0346(11) Uani 1 1 d .
N3 N 0.8833(5) -0.2627(5) -0.4927(6) 0.135(4) Uani 1 1 d .
C1 C 0.9039(3) 0.1814(4) -0.4319(3) 0.0292(12) Uani 1 1 d .
C2 C 0.9043(3) 0.2977(4) -0.4336(3) 0.0300(12) Uani 1 1 d .
C3 C 0.8293(3) 0.2983(4) -0.5699(3) 0.0316(12) Uani 1 1 d .
C4 C 0.8254(3) 0.1864(4) -0.5718(3) 0.0308(12) Uani 1 1 d .
C5 C 0.7934(4) 0.3697(4) -0.6442(3) 0.0422(16) Uani 1 1 d .
C6 C 0.7852(4) 0.1157(4) -0.6434(3) 0.0395(15) Uani 1 1 d .
C7 C 0.8616(5) 0.4077(5) -0.6971(4) 0.065(2) Uani 1 1 d .
C8 C 0.8481(4) 0.0753(5) -0.7012(4) 0.0584(19) Uani 1 1 d .
C9 C 0.8579(6) -0.1893(7) -0.5212(7) 0.117(4) Uani 1 1 d .
C10 C 0.9393(5) -0.2091(7) -0.4030(4) 0.092(3) Uani 1 1 d .
C11 C 0.8040(5) -0.2452(6) -0.6158(4) 0.078(2) Uani 1 1 d .
C12 C 0.8870(5) -0.3804(5) -0.4963(5) 0.081(3) Uani 1 1 d .
H1 H 0.8609 0.0523 -0.5022 0.046 Uiso 1 1 d .
H2 H 0.7592 0.0532 -0.6202 0.049 Uiso 1 1 d .
H3 H 0.7416 0.1558 -0.6775 0.049 Uiso 1 1 d .
H4 H 0.7516 0.3306 -0.6799 0.051 Uiso 1 1 d .
H5 H 0.7682 0.4332 -0.6223 0.051 Uiso 1 1 d .
H6 H 0.8909 0.0326 -0.6688 0.068 Uiso 1 1 d .
H7 H 0.8204 0.0307 -0.7462 0.068 Uiso 1 1 d .
H8 H 0.8738 0.1357 -0.7257 0.068 Uiso 1 1 d .
H9 H 0.8881 0.3447 -0.7197 0.075 Uiso 1 1 d .
H10 H 0.8388 0.4523 -0.7430 0.075 Uiso 1 1 d .
H11 H 0.9049 0.4471 -0.6619 0.075 Uiso 1 1 d .
H12 H 0.9695 -0.2584 -0.3678 0.109 Uiso 1 1 d .
H13 H 0.9810 -0.1530 -0.4200 0.109 Uiso 1 1 d .
H14 H 0.9031 -0.1651 -0.3703 0.109 Uiso 1 1 d .
H15 H 0.8315 -0.4127 -0.4948 0.100 Uiso 1 1 d .
H16 H 0.9067 -0.4053 -0.5487 0.100 Uiso 1 1 d .
H17 H 0.9239 -0.4097 -0.4497 0.100 Uiso 1 1 d .
H18 H 0.7759 -0.1914 -0.6519 0.096 Uiso 1 1 d .
H19 H 0.8437 -0.2830 -0.6488 0.096 Uiso 1 1 d .
H20 H 0.7630 -0.2998 -0.6040 0.096 Uiso 1 1 d .

loop_
_atom_site_aniso_label
_atom_site_aniso_U_11
_atom_site_aniso_U_22
_atom_site_aniso_U_33
_atom_site_aniso_U_23
_atom_site_aniso_U_13
_atom_site_aniso_U_12
Pt1 0.03303(17) 0.03753(17) 0.02144(14) 0.000 -0.00252(11) 0.000
S1 0.0537(11) 0.0324(7) 0.0264(7) 0.0030(5) -0.0104(7) 0.0000(6)
S2 0.0485(10) 0.0311(7) 0.0276(7) -0.0027(5) -0.0075(7) -0.0006(6)
O1 0.110(4) 0.032(2) 0.076(3) 0.004(2) 0.001(3) 0.003(2)
N1 0.040(3) 0.027(2) 0.030(3) 0.0007(18) 0.001(2) 0.0026(19)
N2 0.043(3) 0.033(2) 0.026(2) 0.0018(18) -0.001(2) 0.001(2)
N3 0.142(7) 0.055(4) 0.240(11) 0.052(5) 0.142(7) 0.039(4)
C1 0.033(3) 0.034(3) 0.021(3) -0.005(2) 0.000(2) -0.003(2)
C2 0.034(3) 0.034(3) 0.022(3) 0.003(2) 0.003(2) 0.000(2)
C3 0.031(3) 0.037(3) 0.026(3) 0.000(2) 0.001(2) 0.004(2)
C4 0.031(3) 0.039(3) 0.022(3) 0.002(2) -0.002(2) 0.004(2)
C5 0.054(4) 0.041(3) 0.028(3) 0.008(2) -0.011(3) -0.004(3)
C6 0.051(4) 0.038(3) 0.027(3) -0.004(2) -0.009(3) 0.001(3)
C7 0.081(6) 0.069(4) 0.044(4) 0.027(3) 0.001(4) -0.002(4)
C8 0.062(5) 0.068(4) 0.044(4) -0.022(3) 0.003(4) -0.002(3)
C9 0.106(8) 0.078(6) 0.189(11) 0.047(7) 0.112(8) 0.027(6)
C10 0.088(6) 0.131(7) 0.049(4) -0.022(4) -0.019(4) 0.001(5)
C11 0.068(5) 0.119(6) 0.044(4) -0.014(4) -0.002(3) -0.011(5)
C12 0.113(7) 0.038(4) 0.100(6) 0.010(4) 0.042(5) 0.016(4)

loop_
_atom_type_symbol
_atom_type_description
_atom_type_scat_dispersion_real
_atom_type_scat_dispersion_imag
_atom_type_scat_source
C C 0.0033 0.0016 'International Tables Vol C Tables 4.2.6.8 and 6.1.1.4'
H H 0.0000 0.0000 'International Tables Vol C Tables 4.2.6.8 and 6.1.1.4'
N N 0.0061 0.0033 'International Tables Vol C Tables 4.2.6.8 and 6.1.1.4'
O O 0.0106 0.0060 'International Tables Vol C Tables 4.2.6.8 and 6.1.1.4'
Pt Pt -1.7033 8.3905 'International Tables Vol C Tables 4.2.6.8 and 6.1.1.4'
S S 0.1246 0.1234 'International Tables Vol C Tables 4.2.6.8 and 6.1.1.4'

loop_
_geom_angle_atom_site_label_1
_geom_angle_atom_site_label_2
_geom_angle_atom_site_label_3
_geom_angle
_geom_angle_site_symmetry_1
_geom_angle_site_symmetry_3
S2 Pt1 S2 89.91(9) 2_754 .
S2 Pt1 S1 179.54(5) 2_754 .
S2 Pt1 S1 89.63(7) . .
S2 Pt1 S1 89.63(7) 2_754 2_754
S2 Pt1 S1 179.54(5) . 2_754
S1 Pt1 S1 90.83(9) . 2_754
C1 S1 Pt1 102.74(17) . .
C2 S2 Pt1 103.91(17) . .
C1 N1 C4 123.7(4) . .
C1 N1 H1 118.8(4) . .
C4 N1 H1 117.6(4) . .
C2 N2 C3 120.2(4) . .
C9 N3 C12 147.6(13) . .
C9 N3 C10 99.1(10) . .
C12 N3 C10 113.3(7) . .
N1 C1 C2 116.2(4) . .
N1 C1 S1 120.3(3) . .
C2 C1 S1 123.5(3) . .
N2 C2 C1 121.4(4) . .
N2 C2 S2 118.5(4) . .
C1 C2 S2 120.2(3) . .
N2 C3 C4 121.4(4) . .
N2 C3 C5 115.4(4) . .
C4 C3 C5 123.2(4) . .
C3 C4 N1 117.2(4) . .
C3 C4 C6 127.3(4) . .
N1 C4 C6 115.5(4) . .
C3 C5 C7 112.0(5) . .
C3 C5 H4 109.8(5) . .
C7 C5 H4 109.0(6) . .
C3 C5 H5 109.0(5) . .
C7 C5 H5 108.0(5) . .
H4 C5 H5 109.2(6) . .
C4 C6 C8 112.8(5) . .
C4 C6 H2 109.6(5) . .
C8 C6 H2 108.3(5) . .
C4 C6 H3 109.8(4) . .
C8 C6 H3 108.5(5) . .
H2 C6 H3 107.7(6) . .
C5 C7 H9 109.4(5) . .
C5 C7 H10 111.5(7) . .
H9 C7 H10 108.8(6) . .
C5 C7 H11 110.3(6) . .
H9 C7 H11 107.4(7) . .
H10 C7 H11 109.5(6) . .
C6 C8 H6 109.7(6) . .
C6 C8 H7 110.6(6) . .
H6 C8 H7 108.5(6) . .
C6 C8 H8 109.8(5) . .
H6 C8 H8 109.2(7) . .
H7 C8 H8 108.9(6) . .
N3 C9 O1 148.8(14) . .
N3 C9 C11 98.6(10) . .
O1 C9 C11 112.6(8) . .
N3 C10 H12 115.5(7) . .
N3 C10 H13 109.6(6) . .
H12 C10 H13 107.1(7) . .
N3 C10 H14 111.4(6) . .
H12 C10 H14 110.0(7) . .
H13 C10 H14 102.3(7) . .
C9 C11 H18 112.5(6) . .
C9 C11 H19 110.7(6) . .
H18 C11 H19 107.2(6) . .
C9 C11 H20 112.0(6) . .
H18 C11 H20 108.4(7) . .
H19 C11 H20 105.6(7) . .
N3 C12 H15 111.3(7) . .
N3 C12 H16 111.5(7) . .
H15 C12 H16 106.4(7) . .
N3 C12 H17 111.7(8) . .
H15 C12 H17 107.8(7) . .
H16 C12 H17 107.9(7) . .

loop_
_geom_bond_atom_site_label_1
_geom_bond_atom_site_label_2
_geom_bond_distance
_geom_bond_site_symmetry_2
Pt1 S2 2.2846(17) 2_754
Pt1 S2 2.2847(17) .
Pt1 S1 2.3047(18) .
Pt1 S1 2.3048(18) 2_754
S1 C1 1.705(5) .
S2 C2 1.731(5) .
O1 C9 1.205(9) .
N1 C1 1.344(5) .
N1 C4 1.374(5) .
N1 H1 0.970(4) .
N2 C2 1.322(5) .
N2 C3 1.359(5) .
N3 C9 1.061(9) .
N3 C12 1.442(8) .
N3 C10 1.706(11) .
C1 C2 1.423(6) .
C3 C4 1.369(6) .
C3 C5 1.513(6) .
C4 C6 1.500(6) .
C5 C7 1.519(9) .
C5 H4 0.946(5) .
C5 H5 0.957(6) .
C6 C8 1.516(9) .
C6 H2 0.963(5) .
C6 H3 0.958(5) .
C7 H9 0.966(7) .
C7 H10 0.941(5) .
C7 H11 0.959(6) .
C8 H6 0.954(6) .
C8 H7 0.957(5) .
C8 H8 0.949(7) .
C9 C11 1.763(12) .
C10 H12 0.915(7) .
C10 H13 1.012(9) .
C10 H14 0.979(8) .
C11 H18 0.946(7) .
C11 H19 0.981(7) .
C11 H20 0.966(7) .
C12 H15 0.969(8) .
C12 H16 0.968(8) .
C12 H17 0.951(7) .

loop_
_geom_torsion_atom_site_label_1
_geom_torsion_atom_site_label_2
_geom_torsion_atom_site_label_3
_geom_torsion_atom_site_label_4
_geom_torsion
_geom_torsion_site_symmetry_1
S2 Pt1 S1 C1 7(8) 2_754
S2 Pt1 S1 C1 -1.81(19) .
S1 Pt1 S1 C1 178.3(2) 2_754
S2 Pt1 S2 C2 -178.8(2) 2_754
S1 Pt1 S2 C2 1.17(19) .
S1 Pt1 S2 C2 173(100) 2_754
C4 N1 C1 C2 0.6(8) .
C4 N1 C1 S1 -179.7(4) .
Pt1 S1 C1 N1 -177.3(4) .
Pt1 S1 C1 C2 2.5(5) .
C3 N2 C2 C1 0.9(8) .
C3 N2 C2 S2 -178.3(4) .
N1 C1 C2 N2 -1.3(8) .
S1 C1 C2 N2 179.0(4) .
N1 C1 C2 S2 178.0(4) .
S1 C1 C2 S2 -1.7(7) .
Pt1 S2 C2 N2 179.2(4) .
Pt1 S2 C2 C1 -0.1(5) .
C2 N2 C3 C4 0.1(8) .
C2 N2 C3 C5 -178.0(5) .
N2 C3 C4 N1 -0.8(9) .
C5 C3 C4 N1 177.2(5) .
N2 C3 C4 C6 -179.4(5) .
C5 C3 C4 C6 -1.4(10) .
C1 N1 C4 C3 0.5(8) .
C1 N1 C4 C6 179.2(5) .
N2 C3 C5 C7 79.0(6) .
C4 C3 C5 C7 -99.1(7) .
C3 C4 C6 C8 95.7(7) .
N1 C4 C6 C8 -82.9(6) .
C12 N3 C9 O1 169.4(12) .
C10 N3 C9 O1 -7(2) .
C12 N3 C9 C11 -6.1(18) .
C10 N3 C9 C11 177.6(5) .
